data_8104972
loop_
_publ_author_name
'Duan, Rui'
'Tian, Hui'
'Guojun, Yu'
'Wu, Qiong'

_publ_section_title
;
 Crystal structure of azido-k1
 N-{6,6&#x2032;-((((methylazanediyl)bis(propane-3,1-diyl))bis(azanylylidene))bis(methanylylidene))bis(2,4-dibromophenolato)k5
 N,N&#x2032;,N&#x2033;,O,O&#x2032;}cobalt(III)-methanol (1/1)),
 C21H23Br4CoN6O3
;
_journal_issue 1
_journal_name_full 'Zeitschrift f\"ur Kristallographie - New Crystal Structures'
_journal_page_first 101
_journal_page_last 103
_journal_paper_doi 10.1515/ncrs-2021-0375
_journal_volume 237
_journal_year 2022
_chemical_formula_moiety 'C20 H19 Br4 Co N6 O2, C H4 O'
_chemical_formula_sum 'C21 H23 Br4 Co N6 O3'
_chemical_formula_weight 786.02
_space_group_crystal_system monoclinic
_space_group_IT_number 14
_space_group_name_Hall '-P 2ybc'
_space_group_name_H-M_alt 'P 1 21/c 1'
_atom_sites_solution_hydrogens geom
_atom_sites_solution_primary iterative
_cell_angle_alpha 90
_cell_angle_beta 97.2250(11)
_cell_angle_gamma 90
_cell_formula_units_Z 4
_cell_length_a 16.2300(4)
_cell_length_b 20.9661(6)
_cell_length_c 7.8269(2)
_cell_measurement_reflns_used 9993
_cell_measurement_temperature 150.0
_cell_measurement_theta_max 26.31
_cell_measurement_theta_min 2.80
_cell_volume 2642.19(12)
_computing_cell_refinement 'SAINT v8.37A (Bruker, 2015)'
_computing_data_reduction 'SAINT v8.37A (Bruker, 2015)'
_computing_molecular_graphics 'Olex2 1.3 (Dolomanov et al., 2009)'
_computing_publication_material 'Olex2 1.3 (Dolomanov et al., 2009)'
_computing_structure_refinement 'SHELXL 2018/3 (Sheldrick, 2015)'
_computing_structure_solution 'olex2.solve 1.3 (Bourhis et al., 2015)'
_diffrn_ambient_temperature 150.0
_diffrn_measured_fraction_theta_full 0.993
_diffrn_measured_fraction_theta_max 0.991
_diffrn_measurement_device_type 'Bruker APEX-II CCD'
_diffrn_measurement_method '\f and \w scans'
_diffrn_radiation_type MoK\a
_diffrn_radiation_wavelength 0.71073
_diffrn_reflns_av_R_equivalents 0.0448
_diffrn_reflns_av_unetI/netI 0.0263
_diffrn_reflns_Laue_measured_fraction_full 0.993
_diffrn_reflns_Laue_measured_fraction_max 0.991
_diffrn_reflns_limit_h_max 20
_diffrn_reflns_limit_h_min -20
_diffrn_reflns_limit_k_max 26
_diffrn_reflns_limit_k_min -26
_diffrn_reflns_limit_l_max 9
_diffrn_reflns_limit_l_min -9
_diffrn_reflns_number 37075
_diffrn_reflns_point_group_measured_fraction_full 0.993
_diffrn_reflns_point_group_measured_fraction_max 0.991
_diffrn_reflns_theta_full 25.242
_diffrn_reflns_theta_max 26.375
_diffrn_reflns_theta_min 1.943
_diffrn_source_current 30.0
_diffrn_source_power 1.5
_diffrn_source_voltage 50.0
_diffrn_standards_number 0
_exptl_absorpt_coefficient_mu 6.734
_exptl_absorpt_correction_T_max 0.0276
_exptl_absorpt_correction_T_min 0.0071
_exptl_absorpt_correction_type multi-scan
_exptl_absorpt_process_details
;
SADABS-2016/2 (Bruker,2016/2) was used for absorption correction.
wR2(int) was 0.0983 before and 0.0581 after correction.
The Ratio of minimum to maximum transmission is 0.2572.
The \l/2 correction factor is Not present.
;
_exptl_crystal_colour 'clear dark black'
_exptl_crystal_colour_lustre clear
_exptl_crystal_colour_modifier dark
_exptl_crystal_colour_primary black
_exptl_crystal_density_diffrn 1.976
_exptl_crystal_description block
_exptl_crystal_F_000 1528
_exptl_crystal_size_max 0.22
_exptl_crystal_size_mid 0.2
_exptl_crystal_size_min 0.18
_refine_diff_density_max 0.960
_refine_diff_density_min -0.869
_refine_diff_density_rms 0.098
_refine_ls_extinction_coef .
_refine_ls_extinction_method none
_refine_ls_goodness_of_fit_ref 1.131
_refine_ls_hydrogen_treatment constr
_refine_ls_matrix_type full
_refine_ls_number_parameters 318
_refine_ls_number_reflns 5358
_refine_ls_number_restraints 0
_refine_ls_restrained_S_all 1.131
_refine_ls_R_factor_all 0.0427
_refine_ls_R_factor_gt 0.0336
_refine_ls_shift/su_max 0.001
_refine_ls_shift/su_mean 0.000
_refine_ls_structure_factor_coef Fsqd
_refine_ls_weighting_details 'w=1/[\s^2^(Fo^2^)+(0.0481P)^2^+2.6957P] where P=(Fo^2^+2Fc^2^)/3'
_refine_ls_weighting_scheme calc
_refine_ls_wR_factor_gt 0.0871
_refine_ls_wR_factor_ref 0.0981
_reflns_Friedel_coverage 0.000
_reflns_Friedel_fraction_full .
_reflns_Friedel_fraction_max .
_reflns_number_gt 4612
_reflns_number_total 5358
_reflns_threshold_expression 'I > 2\s(I)'
_cod_data_source_file suppl_j_ncrs-2021-0375_suppl.cif
_cod_data_source_block mo_0824_2_0ma
_cod_database_code 8104972
_shelx_space_group_comment
;
The symmetry employed for this shelxl refinement is uniquely defined
by the following loop, which should always be used as a source of
symmetry information in preference to the above space-group names.
They are only intended as comments.
;
_shelx_estimated_absorpt_t_max 0.377
_shelx_estimated_absorpt_t_min 0.319
_olex2_refinement_description
;
1. Fixed Uiso
 At 1.2 times of:
  All C(H) groups, All C(H,H) groups, All N(H) groups
 At 1.5 times of:
  All C(H,H,H) groups, All O(H) groups
2.a Ternary CH refined with riding coordinates:
 N2(H2)
2.b Secondary CH2 refined with riding coordinates:
 C8(H8A,H8B), C9(H9A,H9B), C10(H10A,H10B), C11(H11A,H11B), C12(H12A,H12B),
 C13(H13A,H13B)
2.c Aromatic/amide H refined with riding coordinates:
 C4(H4), C6(H6), C7(H7), C14(H14), C16(H16), C18(H18)
2.d Idealised Me refined as rotating group:
 C21(H21A,H21B,H21C)
2.e Idealised tetrahedral OH refined as rotating group:
 O3(H3)
;

loop_
_space_group_symop_operation_xyz
'x, y, z'
'-x, y+1/2, -z+1/2'
'-x, -y, -z'
'x, -y-1/2, z-1/2'

loop_
_atom_site_label
_atom_site_type_symbol
_atom_site_fract_x
_atom_site_fract_y
_atom_site_fract_z
_atom_site_U_iso_or_equiv
_atom_site_adp_type
_atom_site_occupancy
_atom_site_site_symmetry_order
_atom_site_calc_flag
_atom_site_refinement_flags_posn
_atom_site_refinement_flags_adp
_atom_site_refinement_flags_occupancy
_atom_site_disorder_assembly
_atom_site_disorder_group
Br1 Br 0.35748(3) 0.70775(2) -0.06633(6) 0.04175(12) Uani 1 1 d . . . . .
Br2 Br 0.04508(3) 0.71859(2) -0.47685(6) 0.05029(13) Uani 1 1 d . . . . .
Br3 Br 0.15392(3) 0.31527(2) 0.34082(6) 0.04569(13) Uani 1 1 d . . . . .
Br4 Br 0.44511(3) 0.20401(3) 0.15173(8) 0.06241(16) Uani 1 1 d . . . . .
Co0A Co 0.25949(3) 0.51921(2) 0.19441(6) 0.02955(12) Uani 1 1 d . . . . .
O1 O 0.27174(16) 0.60307(13) 0.1100(3) 0.0352(6) Uani 1 1 d . . . . .
O2 O 0.24622(16) 0.43650(12) 0.2831(3) 0.0338(6) Uani 1 1 d . . . . .
N1 N 0.14114(19) 0.53000(15) 0.1745(4) 0.0316(7) Uani 1 1 d . . . . .
N2 N 0.2715(2) 0.55001(17) 0.4342(4) 0.0385(7) Uani 1 1 d . . . . .
H2 H 0.295521 0.512652 0.502650 0.046 Uiso 1 1 calc R U . . .
N3 N 0.37812(19) 0.50775(17) 0.2161(4) 0.0348(7) Uani 1 1 d . . . . .
N4 N 0.24707(19) 0.48515(16) -0.0407(4) 0.0341(7) Uani 1 1 d . . . . .
N5 N 0.3028(2) 0.48924(19) -0.1266(4) 0.0426(8) Uani 1 1 d . . . . .
N6 N 0.3556(3) 0.4933(3) -0.2144(5) 0.0677(13) Uani 1 1 d . . . . .
C1 C 0.1363(2) 0.60913(18) -0.0521(5) 0.0328(8) Uani 1 1 d . . . . .
C2 C 0.2207(2) 0.62761(18) -0.0143(5) 0.0322(8) Uani 1 1 d . . . . .
C3 C 0.2471(2) 0.67741(19) -0.1175(5) 0.0349(8) Uani 1 1 d . . . . .
C4 C 0.1962(2) 0.70480(19) -0.2525(5) 0.0365(8) Uani 1 1 d . . . . .
H4 H 0.216392 0.737577 -0.319905 0.044 Uiso 1 1 calc R U . . .
C5 C 0.1146(3) 0.68336(19) -0.2876(5) 0.0361(8) Uani 1 1 d . . . . .
C6 C 0.0844(2) 0.63690(19) -0.1874(5) 0.0350(8) Uani 1 1 d . . . . .
H6 H 0.028116 0.623734 -0.210636 0.042 Uiso 1 1 calc R U . . .
C7 C 0.0994(2) 0.56606(18) 0.0611(5) 0.0325(8) Uani 1 1 d . . . . .
H7 H 0.040537 0.564193 0.051346 0.039 Uiso 1 1 calc R U . . .
C8 C 0.0943(2) 0.49533(19) 0.2959(5) 0.0355(8) Uani 1 1 d . . . . .
H8A H 0.096260 0.448933 0.273255 0.043 Uiso 1 1 calc R U . . .
H8B H 0.035481 0.508991 0.279128 0.043 Uiso 1 1 calc R U . . .
C9 C 0.1325(3) 0.5092(2) 0.4826(6) 0.0488(11) Uani 1 1 d . . . . .
H9A H 0.086820 0.518868 0.551364 0.059 Uiso 1 1 calc R U . . .
H9B H 0.160327 0.469974 0.530908 0.059 Uiso 1 1 calc R U . . .
C10 C 0.1937(3) 0.5628(2) 0.5046(6) 0.0487(11) Uani 1 1 d . . . . .
H10A H 0.167669 0.601304 0.447785 0.058 Uiso 1 1 calc R U . . .
H10B H 0.206682 0.572366 0.628934 0.058 Uiso 1 1 calc R U . . .
C11 C 0.3343(3) 0.6009(3) 0.4743(6) 0.0525(11) Uani 1 1 d . . . . .
H11A H 0.335212 0.613296 0.596492 0.063 Uiso 1 1 calc R U . . .
H11B H 0.317119 0.638722 0.402972 0.063 Uiso 1 1 calc R U . . .
C12 C 0.4200(3) 0.5826(3) 0.4442(6) 0.0541(12) Uani 1 1 d . . . . .
H12A H 0.438148 0.546369 0.520901 0.065 Uiso 1 1 calc R U . . .
H12B H 0.457501 0.618895 0.478634 0.065 Uiso 1 1 calc R U . . .
C13 C 0.4309(3) 0.5640(2) 0.2608(5) 0.0416(9) Uani 1 1 d . . . . .
H13A H 0.414041 0.599564 0.180935 0.050 Uiso 1 1 calc R U . . .
H13B H 0.489826 0.553584 0.252583 0.050 Uiso 1 1 calc R U . . .
C14 C 0.4129(2) 0.4536(2) 0.2032(5) 0.0378(9) Uani 1 1 d . . . . .
H14 H 0.471080 0.453426 0.197924 0.045 Uiso 1 1 calc R U . . .
C15 C 0.3711(2) 0.3925(2) 0.1959(5) 0.0382(9) Uani 1 1 d . . . . .
C16 C 0.4164(3) 0.3376(2) 0.1652(5) 0.0426(9) Uani 1 1 d . . . . .
H16 H 0.470606 0.341411 0.132326 0.051 Uiso 1 1 calc R U . . .
C17 C 0.3825(3) 0.2787(2) 0.1826(6) 0.0442(10) Uani 1 1 d . . . . .
C18 C 0.3039(3) 0.2717(2) 0.2326(6) 0.0440(10) Uani 1 1 d . . . . .
H18 H 0.281083 0.230470 0.244834 0.053 Uiso 1 1 calc R U . . .
C19 C 0.2600(2) 0.3253(2) 0.2639(5) 0.0384(9) Uani 1 1 d . . . . .
C20 C 0.2900(2) 0.38790(19) 0.2461(5) 0.0344(8) Uani 1 1 d . . . . .
O3 O 0.09136(19) 0.42434(16) -0.1247(5) 0.0555(8) Uani 1 1 d . . . . .
H3 H 0.135219 0.445995 -0.110078 0.083 Uiso 1 1 calc R U . . .
C21 C 0.1106(3) 0.3611(2) -0.1612(7) 0.0587(13) Uani 1 1 d . . . . .
H21A H 0.132326 0.359242 -0.272361 0.088 Uiso 1 1 calc R U . . .
H21B H 0.060295 0.334921 -0.166228 0.088 Uiso 1 1 calc R U . . .
H21C H 0.152491 0.344889 -0.070615 0.088 Uiso 1 1 calc R U . . .

loop_
_atom_site_aniso_label
_atom_site_aniso_U_11
_atom_site_aniso_U_22
_atom_site_aniso_U_33
_atom_site_aniso_U_23
_atom_site_aniso_U_13
_atom_site_aniso_U_12
Br1 0.0384(2) 0.0397(2) 0.0481(2) 0.00316(17) 0.00919(17) -0.00890(16)
Br2 0.0459(2) 0.0566(3) 0.0481(2) 0.0190(2) 0.00497(19) 0.0038(2)
Br3 0.0418(2) 0.0338(2) 0.0639(3) 0.00508(19) 0.0161(2) -0.00088(16)
Br4 0.0588(3) 0.0492(3) 0.0796(4) -0.0091(2) 0.0102(3) 0.0220(2)
Co0A 0.0290(2) 0.0302(3) 0.0305(2) -0.00021(19) 0.00771(19) -0.00215(19)
O1 0.0342(14) 0.0337(14) 0.0378(14) 0.0022(11) 0.0050(11) -0.0049(11)
O2 0.0341(14) 0.0289(14) 0.0402(14) 0.0013(11) 0.0123(11) 0.0014(11)
N1 0.0332(16) 0.0276(16) 0.0353(16) -0.0012(13) 0.0097(13) -0.0020(12)
N2 0.0458(19) 0.0375(18) 0.0331(16) -0.0026(14) 0.0082(14) -0.0081(15)
N3 0.0289(16) 0.0411(19) 0.0346(16) 0.0034(14) 0.0047(13) -0.0019(14)
N4 0.0316(16) 0.0390(18) 0.0325(16) -0.0044(13) 0.0073(13) -0.0015(13)
N5 0.0359(18) 0.057(2) 0.0350(17) -0.0040(16) 0.0070(15) -0.0023(16)
N6 0.047(2) 0.112(4) 0.048(2) -0.003(2) 0.0197(19) 0.000(2)
C1 0.0351(19) 0.0301(19) 0.0348(18) -0.0010(15) 0.0103(15) 0.0007(15)
C2 0.0369(19) 0.0282(19) 0.0326(18) -0.0009(15) 0.0091(15) 0.0010(15)
C3 0.0337(19) 0.033(2) 0.040(2) -0.0026(16) 0.0112(16) -0.0049(15)
C4 0.042(2) 0.033(2) 0.0357(19) 0.0028(16) 0.0101(17) -0.0016(16)
C5 0.040(2) 0.034(2) 0.0351(19) 0.0041(16) 0.0091(16) 0.0051(16)
C6 0.0333(19) 0.034(2) 0.038(2) -0.0020(16) 0.0090(16) 0.0008(15)
C7 0.0313(18) 0.0288(19) 0.0384(19) -0.0011(15) 0.0089(15) -0.0020(14)
C8 0.034(2) 0.035(2) 0.039(2) 0.0032(16) 0.0125(16) -0.0018(16)
C9 0.053(3) 0.056(3) 0.041(2) -0.001(2) 0.021(2) -0.009(2)
C10 0.049(3) 0.060(3) 0.039(2) -0.008(2) 0.0125(19) 0.002(2)
C11 0.055(3) 0.057(3) 0.045(2) -0.015(2) 0.007(2) -0.014(2)
C12 0.054(3) 0.064(3) 0.044(2) -0.003(2) 0.005(2) -0.024(2)
C13 0.037(2) 0.047(2) 0.041(2) 0.0044(18) 0.0072(17) -0.0088(18)
C14 0.0295(19) 0.050(2) 0.0346(19) 0.0030(17) 0.0065(16) 0.0003(17)
C15 0.0331(19) 0.043(2) 0.039(2) 0.0023(17) 0.0043(16) 0.0044(17)
C16 0.039(2) 0.049(3) 0.040(2) -0.0004(19) 0.0062(17) 0.0091(19)
C17 0.043(2) 0.042(2) 0.047(2) -0.0074(19) 0.0036(19) 0.0133(18)
C18 0.046(2) 0.035(2) 0.051(2) -0.0026(18) 0.0050(19) 0.0020(18)
C19 0.035(2) 0.040(2) 0.041(2) 0.0026(17) 0.0062(17) 0.0016(16)
C20 0.0349(19) 0.037(2) 0.0312(18) 0.0006(15) 0.0054(15) 0.0052(16)
O3 0.0361(16) 0.0458(18) 0.085(2) -0.0150(18) 0.0108(16) -0.0050(14)
C21 0.063(3) 0.050(3) 0.063(3) -0.013(2) 0.007(2) -0.004(2)

loop_
_atom_type_symbol
_atom_type_description
_atom_type_scat_dispersion_real
_atom_type_scat_dispersion_imag
_atom_type_scat_source
C C 0.0033 0.0016 'International Tables Vol C Tables 4.2.6.8 and 6.1.1.4'
H H 0.0000 0.0000 'International Tables Vol C Tables 4.2.6.8 and 6.1.1.4'
Br Br -0.2901 2.4595 'International Tables Vol C Tables 4.2.6.8 and 6.1.1.4'
Co Co 0.3494 0.9721 'International Tables Vol C Tables 4.2.6.8 and 6.1.1.4'
N N 0.0061 0.0033 'International Tables Vol C Tables 4.2.6.8 and 6.1.1.4'
O O 0.0106 0.0060 'International Tables Vol C Tables 4.2.6.8 and 6.1.1.4'

loop_
_geom_angle_atom_site_label_1
_geom_angle_atom_site_label_2
_geom_angle_atom_site_label_3
_geom_angle
_geom_angle_site_symmetry_1
_geom_angle_site_symmetry_3
O1 Co0A N1 90.58(12) . .
O1 Co0A N2 91.48(13) . .
O1 Co0A N3 89.95(13) . .
O1 Co0A N4 90.79(13) . .
O2 Co0A O1 178.62(11) . .
O2 Co0A N1 88.79(12) . .
O2 Co0A N2 87.31(13) . .
O2 Co0A N3 90.68(13) . .
O2 Co0A N4 90.43(13) . .
N1 Co0A N2 90.97(14) . .
N1 Co0A N3 179.43(14) . .
N1 Co0A N4 89.02(13) . .
N3 Co0A N2 88.79(14) . .
N3 Co0A N4 91.20(13) . .
N4 Co0A N2 177.73(15) . .
C2 O1 Co0A 122.8(2) . .
C20 O2 Co0A 123.2(2) . .
C7 N1 Co0A 123.9(3) . .
C7 N1 C8 117.5(3) . .
C8 N1 Co0A 118.6(2) . .
Co0A N2 H2 103.8 . .
C10 N2 Co0A 115.6(3) . .
C10 N2 H2 103.8 . .
C10 N2 C11 113.0(4) . .
C11 N2 Co0A 114.8(3) . .
C11 N2 H2 103.8 . .
C13 N3 Co0A 117.8(3) . .
C14 N3 Co0A 123.4(3) . .
C14 N3 C13 118.7(3) . .
N5 N4 Co0A 120.4(3) . .
N6 N5 N4 178.2(5) . .
C2 C1 C7 120.4(3) . .
C6 C1 C2 121.3(3) . .
C6 C1 C7 117.9(3) . .
O1 C2 C1 123.7(3) . .
O1 C2 C3 120.5(3) . .
C1 C2 C3 115.8(3) . .
C2 C3 Br1 118.1(3) . .
C4 C3 Br1 118.7(3) . .
C4 C3 C2 123.2(4) . .
C3 C4 H4 120.7 . .
C3 C4 C5 118.6(4) . .
C5 C4 H4 120.7 . .
C4 C5 Br2 119.1(3) . .
C6 C5 Br2 120.1(3) . .
C6 C5 C4 120.8(4) . .
C1 C6 H6 119.9 . .
C5 C6 C1 120.2(4) . .
C5 C6 H6 119.9 . .
N1 C7 C1 124.4(3) . .
N1 C7 H7 117.8 . .
C1 C7 H7 117.8 . .
N1 C8 H8A 109.7 . .
N1 C8 H8B 109.7 . .
N1 C8 C9 109.8(3) . .
H8A C8 H8B 108.2 . .
C9 C8 H8A 109.7 . .
C9 C8 H8B 109.7 . .
C8 C9 H9A 108.4 . .
C8 C9 H9B 108.4 . .
H9A C9 H9B 107.4 . .
C10 C9 C8 115.6(4) . .
C10 C9 H9A 108.4 . .
C10 C9 H9B 108.4 . .
N2 C10 C9 114.2(4) . .
N2 C10 H10A 108.7 . .
N2 C10 H10B 108.7 . .
C9 C10 H10A 108.7 . .
C9 C10 H10B 108.7 . .
H10A C10 H10B 107.6 . .
N2 C11 H11A 108.7 . .
N2 C11 H11B 108.7 . .
N2 C11 C12 114.4(4) . .
H11A C11 H11B 107.6 . .
C12 C11 H11A 108.7 . .
C12 C11 H11B 108.7 . .
C11 C12 H12A 108.3 . .
C11 C12 H12B 108.3 . .
C11 C12 C13 116.0(4) . .
H12A C12 H12B 107.4 . .
C13 C12 H12A 108.3 . .
C13 C12 H12B 108.3 . .
N3 C13 C12 107.2(3) . .
N3 C13 H13A 110.3 . .
N3 C13 H13B 110.3 . .
C12 C13 H13A 110.3 . .
C12 C13 H13B 110.3 . .
H13A C13 H13B 108.5 . .
N3 C14 H14 117.3 . .
N3 C14 C15 125.4(4) . .
C15 C14 H14 117.3 . .
C16 C15 C14 118.6(4) . .
C16 C15 C20 121.0(4) . .
C20 C15 C14 119.6(4) . .
C15 C16 H16 120.1 . .
C17 C16 C15 119.8(4) . .
C17 C16 H16 120.1 . .
C16 C17 Br4 120.2(3) . .
C16 C17 C18 121.4(4) . .
C18 C17 Br4 118.3(4) . .
C17 C18 H18 120.6 . .
C19 C18 C17 118.7(4) . .
C19 C18 H18 120.6 . .
C18 C19 Br3 118.5(3) . .
C18 C19 C20 123.4(4) . .
C20 C19 Br3 118.1(3) . .
O2 C20 C15 124.1(4) . .
O2 C20 C19 120.1(3) . .
C19 C20 C15 115.7(4) . .
C21 O3 H3 109.5 . .
O3 C21 H21A 109.5 . .
O3 C21 H21B 109.5 . .
O3 C21 H21C 109.5 . .
H21A C21 H21B 109.5 . .
H21A C21 H21C 109.5 . .
H21B C21 H21C 109.5 . .

loop_
_geom_bond_atom_site_label_1
_geom_bond_atom_site_label_2
_geom_bond_distance
_geom_bond_site_symmetry_2
Br1 C3 1.896(4) .
Br2 C5 1.895(4) .
Br3 C19 1.905(4) .
Br4 C17 1.899(4) .
Co0A O1 1.897(3) .
Co0A O2 1.890(3) .
Co0A N1 1.921(3) .
Co0A N2 1.971(3) .
Co0A N3 1.927(3) .
Co0A N4 1.960(3) .
O1 C2 1.302(5) .
O2 C20 1.296(5) .
N1 C7 1.291(5) .
N1 C8 1.480(5) .
N2 H2 1.0000 .
N2 C10 1.464(5) .
N2 C11 1.481(6) .
N3 C13 1.473(5) .
N3 C14 1.278(5) .
N4 N5 1.196(4) .
N5 N6 1.168(5) .
C1 C2 1.418(5) .
C1 C6 1.395(5) .
C1 C7 1.447(5) .
C2 C3 1.418(5) .
C3 C4 1.382(6) .
C4 H4 0.9500 .
C4 C5 1.393(6) .
C5 C6 1.378(6) .
C6 H6 0.9500 .
C7 H7 0.9500 .
C8 H8A 0.9900 .
C8 H8B 0.9900 .
C8 C9 1.541(6) .
C9 H9A 0.9900 .
C9 H9B 0.9900 .
C9 C10 1.497(7) .
C10 H10A 0.9900 .
C10 H10B 0.9900 .
C11 H11A 0.9900 .
C11 H11B 0.9900 .
C11 C12 1.489(7) .
C12 H12A 0.9900 .
C12 H12B 0.9900 .
C12 C13 1.520(6) .
C13 H13A 0.9900 .
C13 H13B 0.9900 .
C14 H14 0.9500 .
C14 C15 1.448(6) .
C15 C16 1.403(6) .
C15 C20 1.422(5) .
C16 H16 0.9500 .
C16 C17 1.367(7) .
C17 C18 1.387(6) .
C18 H18 0.9500 .
C18 C19 1.371(6) .
C19 C20 1.413(6) .
O3 H3 0.8400 .
O3 C21 1.399(6) .
C21 H21A 0.9800 .
C21 H21B 0.9800 .
C21 H21C 0.9800 .

loop_
_geom_torsion_atom_site_label_1
_geom_torsion_atom_site_label_2
_geom_torsion_atom_site_label_3
_geom_torsion_atom_site_label_4
_geom_torsion
_geom_torsion_site_symmetry_1
_geom_torsion_site_symmetry_2
_geom_torsion_site_symmetry_3
_geom_torsion_site_symmetry_4
Br1 C3 C4 C5 -178.7(3) . . . .
Br2 C5 C6 C1 177.5(3) . . . .
Br3 C19 C20 O2 0.6(5) . . . .
Br3 C19 C20 C15 177.2(3) . . . .
Br4 C17 C18 C19 176.7(3) . . . .
Co0A O1 C2 C1 27.2(5) . . . .
Co0A O1 C2 C3 -155.2(3) . . . .
Co0A O2 C20 C15 25.9(5) . . . .
Co0A O2 C20 C19 -157.8(3) . . . .
Co0A N1 C7 C1 -7.9(5) . . . .
Co0A N1 C8 C9 53.1(4) . . . .
Co0A N2 C10 C9 51.0(5) . . . .
Co0A N2 C11 C12 -59.0(5) . . . .
Co0A N3 C13 C12 67.7(4) . . . .
Co0A N3 C14 C15 -9.5(6) . . . .
O1 C2 C3 Br1 -1.0(5) . . . .
O1 C2 C3 C4 179.2(4) . . . .
N1 Co0A O1 C2 -39.5(3) . . . .
N1 Co0A O2 C20 141.8(3) . . . .
N1 C8 C9 C10 12.2(5) . . . .
N2 Co0A O1 C2 -130.5(3) . . . .
N2 Co0A O2 C20 -127.2(3) . . . .
N2 C11 C12 C13 60.2(6) . . . .
N3 Co0A O1 C2 140.7(3) . . . .
N3 Co0A O2 C20 -38.4(3) . . . .
N3 C14 C15 C16 174.0(4) . . . .
N3 C14 C15 C20 -15.8(6) . . . .
N4 Co0A O1 C2 49.5(3) . . . .
N4 Co0A O2 C20 52.8(3) . . . .
C1 C2 C3 Br1 176.7(3) . . . .
C1 C2 C3 C4 -3.1(6) . . . .
C2 C1 C6 C5 -0.1(6) . . . .
C2 C1 C7 N1 -17.6(6) . . . .
C2 C3 C4 C5 1.1(6) . . . .
C3 C4 C5 Br2 -178.0(3) . . . .
C3 C4 C5 C6 1.6(6) . . . .
C4 C5 C6 C1 -2.1(6) . . . .
C6 C1 C2 O1 -179.8(3) . . . .
C6 C1 C2 C3 2.6(5) . . . .
C6 C1 C7 N1 169.2(4) . . . .
C7 N1 C8 C9 -126.7(4) . . . .
C7 C1 C2 O1 7.2(6) . . . .
C7 C1 C2 C3 -170.4(3) . . . .
C7 C1 C6 C5 173.0(4) . . . .
C8 N1 C7 C1 171.8(3) . . . .
C8 C9 C10 N2 -68.1(6) . . . .
C10 N2 C11 C12 165.5(4) . . . .
C11 N2 C10 C9 -173.8(4) . . . .
C11 C12 C13 N3 -61.2(5) . . . .
C13 N3 C14 C15 166.5(4) . . . .
C14 N3 C13 C12 -108.6(4) . . . .
C14 C15 C16 C17 170.4(4) . . . .
C14 C15 C20 O2 7.1(6) . . . .
C14 C15 C20 C19 -169.3(4) . . . .
C15 C16 C17 Br4 -177.1(3) . . . .
C15 C16 C17 C18 -0.8(7) . . . .
C16 C15 C20 O2 177.1(4) . . . .
C16 C15 C20 C19 0.7(6) . . . .
C16 C17 C18 C19 0.3(7) . . . .
C17 C18 C19 Br3 -177.7(3) . . . .
C17 C18 C19 C20 0.7(7) . . . .
C18 C19 C20 O2 -177.8(4) . . . .
C18 C19 C20 C15 -1.2(6) . . . .
C20 C15 C16 C17 0.3(6) . . . .
